data_7025905
loop_
_publ_author_name
'Parois, Pascal'
'Moggach, Stephen A.'
'Lennie, Alistair R.'
'Warren, John E.'
'Brechin, Euan K.'
'Murrie, Mark'
'Parsons, Simon'

_publ_section_title
;
 The effect of pressure on the crystal structure of [Gd(PhCOO)3(DMF)]n to
 3.7 GPa and the transition to a second phase at 5.0 GPa.
;
_journal_issue 30
_journal_name_full 'Dalton transactions (Cambridge, England : 2003)'
_journal_page_first 7004
_journal_page_last 7011
_journal_paper_doi 10.1039/c0dt00046a
_journal_volume 39
_journal_year 2010
_chemical_formula_moiety
;
(C24 H22 Gd1 N1 O7)n
;
_chemical_formula_sum 'C24 H22 Gd N O7'
_chemical_formula_weight 593.69
_chemical_name_systematic
;
catena-((\m~2~-Benzoato-O,O')-bis(\m~2~-benzoato-O,O',O')-(dimethylformamide-O
)-gadolinium)
;
_space_group_IT_number 86
_symmetry_cell_setting tetragonal
_symmetry_space_group_name_Hall 'P 4n -1n'
_symmetry_space_group_name_H-M 'P 42/n :1'
_atom_sites_solution_hydrogens geom
_atom_sites_solution_primary direct
_audit_creation_date 08-06-30
_audit_creation_method CRYSTALS_ver_12.85
_cell_angle_alpha 90
_cell_angle_beta 90
_cell_angle_gamma 90
_cell_formula_units_Z 8
_cell_length_a 22.4953(9)
_cell_length_b 22.4953(9)
_cell_length_c 9.1830(6)
_cell_measurement_reflns_used 5201
_cell_measurement_temperature 293
_cell_measurement_theta_max 20
_cell_measurement_theta_min 2
_cell_volume 4647.0(4)
_computing_cell_refinement 'SAINT (Siemens ,1995)'
_computing_data_collection 'SMART (Siemens, 1993)'
_computing_data_reduction 'SAINT (Siemens ,1995)'
_computing_molecular_graphics 'DIAMOND Crystal Impact (2004)'
_computing_publication_material 'CRYSTALS (Betteridge et al., 2003)'
_computing_structure_refinement 'CRYSTALS (Betteridge et al., 2003)'
_computing_structure_solution 'USER DEFINED STRUCTURE SOLUTION'
_diffrn_ambient_temperature 293
_diffrn_measured_fraction_theta_full 0.692
_diffrn_measured_fraction_theta_max 0.577
_diffrn_measurement_device 'Bruker SMART'
_diffrn_measurement_device_type Area
_diffrn_measurement_method \w
_diffrn_radiation_monochromator Silicon
_diffrn_radiation_type synchrotron
_diffrn_radiation_wavelength 0.48650
_diffrn_reflns_av_R_equivalents 0.097
_diffrn_reflns_limit_h_max 30
_diffrn_reflns_limit_h_min -29
_diffrn_reflns_limit_k_max 14
_diffrn_reflns_limit_k_min -16
_diffrn_reflns_limit_l_max 13
_diffrn_reflns_limit_l_min -13
_diffrn_reflns_number 25106
_diffrn_reflns_theta_full 15.254
_diffrn_reflns_theta_max 20.339
_diffrn_reflns_theta_min 1.239
_diffrn_source synchrotron
_diffrn_standards_number 0
_exptl_absorpt_coefficient_mu 0.924
_exptl_absorpt_correction_T_max 0.75
_exptl_absorpt_correction_T_min 0.01
_exptl_absorpt_correction_type multi-scan
_exptl_absorpt_process_details 'SADABS (Siemens, 1996)'
_exptl_crystal_colour colourless
_exptl_crystal_density_diffrn 1.697
_exptl_crystal_density_method 'not measured'
_exptl_crystal_description block
_exptl_crystal_F_000 2344
_exptl_crystal_size_max 0.20
_exptl_crystal_size_mid 0.20
_exptl_crystal_size_min 0.10
_refine_diff_density_max 1.50
_refine_diff_density_min -1.04
_refine_ls_extinction_method None
_refine_ls_goodness_of_fit_ref 0.9297
_refine_ls_hydrogen_treatment noref
_refine_ls_matrix_type full
_refine_ls_number_parameters 298
_refine_ls_number_reflns 2769
_refine_ls_number_restraints 86
_refine_ls_R_factor_all 0.0793
_refine_ls_R_factor_gt 0.0543
_refine_ls_shift/su_max 0.001209
_refine_ls_structure_factor_coef F
_refine_ls_weighting_details
;
Method, part 1, Chebychev polynomial, (Watkin, 1994, Prince, 1982)
[weight] = 1.0/[A~0~*T~0~(x)+A~1~*T~1~(x) ... +A~n-1~]*T~n-1~(x)]
where A~i~ are the Chebychev coefficients listed below and x= Fcalc/Fmax
Method = Robust Weighting (Prince, 1982)
W = [weight] * [1-(deltaF/6*sigmaF)^2^]^2^
A~i~ are:
1.63 0.768 0.708
;
_refine_ls_weighting_scheme calc
_refine_ls_wR_factor_all 0.0845
_refine_ls_wR_factor_gt 0.0637
_refine_ls_wR_factor_ref 0.0637
_reflns_limit_h_max 16
_reflns_limit_h_min -13
_reflns_limit_k_max 30
_reflns_limit_k_min 0
_reflns_limit_l_max 13
_reflns_limit_l_min 0
_reflns_number_gt 2769
_reflns_number_total 4095
_reflns_threshold_expression I>2.0\s(I)
_oxford_diffrn_Wilson_B_factor 1.23
_oxford_diffrn_Wilson_scale 13.46
_oxford_refine_ls_r_factor_ref 0.0543
_oxford_refine_ls_scale 0.2832(8)
_oxford_reflns_number_all 3966
_oxford_reflns_threshold_expression_ref I>2.0\s(I)
_oxford_structure_analysis_title 'gdpol2 in P4(2)/n'
_cod_data_source_file c0dt00046a.txt
_cod_data_source_block gdpol2_Phase1_0_1GPa
_cod_depositor_comments
;
The following automatic conversions were performed:

'_symmetry_cell_setting' value 'Tetragonal' changed to 'tetragonal'
according to /home/saulius/struct/CIF-dictionaries/cif_core.dic
dictionary named 'cif_core.dic' version 2.4.2 from 2011-04-26.

Automatic conversion script
Id: cif_fix_values 1891 2012-01-12 08:04:46Z andrius 
;
_cod_original_sg_symbol_H-M 'P 42/n:1'
_cod_original_formula_sum 'C24 H22 Gd1 N1 O7'
_cod_database_code 7025905

loop_
_symmetry_equiv_pos_as_xyz
x,y,z
-x,-y,z
-y+1/2,x+1/2,z+1/2
y+1/2,-x+1/2,z+1/2
-x+1/2,-y+1/2,-z+1/2
x+1/2,y+1/2,-z+1/2
y,-x,-z
-y,x,-z

loop_
_atom_site_label
_atom_site_type_symbol
_atom_site_fract_x
_atom_site_fract_y
_atom_site_fract_z
_atom_site_U_iso_or_equiv
_atom_site_occupancy
_atom_site_adp_type
_atom_site_refinement_flags_posn
Gd1 Gd 0.740795(17) 0.749307(15) -0.03865(3) 0.0216 1.0000 Uani .
O1 O 0.7911(2) 0.7005(2) -0.2241(5) 0.0276 1.0000 Uani D
O2 O 0.8469(3) 0.6849(3) -0.4159(5) 0.0364 1.0000 Uani D
O3 O 0.6716(3) 0.6848(2) -0.1562(5) 0.0336 1.0000 Uani D
O4 O 0.6929(3) 0.6747(3) -0.3918(5) 0.0377 1.0000 Uani D
O5 O 0.7206(3) 0.6727(2) 0.1273(4) 0.0358 1.0000 Uani D
O6 O 0.7642(3) 0.6893(2) 0.3392(5) 0.0348 1.0000 Uani D
O7 O 0.8350(3) 0.7239(3) 0.0681(5) 0.0356 1.0000 Uani D
N1 N 0.9073(3) 0.7292(3) 0.2403(7) 0.0450 1.0000 Uani D
C1 C 0.8331(3) 0.6728(3) -0.2878(5) 0.0289 1.0000 Uani D
C2 C 0.8630(3) 0.6233(3) -0.2088(6) 0.0301 1.0000 Uani D
C3 C 0.9191(3) 0.6062(3) -0.2496(7) 0.0550 1.0000 Uani D
C4 C 0.9494(4) 0.5621(4) -0.1741(9) 0.0682 1.0000 Uani D
C5 C 0.9223(4) 0.5351(3) -0.0588(8) 0.0553 1.0000 Uani D
C6 C 0.8661(4) 0.5515(3) -0.0172(7) 0.0481 1.0000 Uani D
C7 C 0.8368(3) 0.5957(3) -0.0910(6) 0.0382 1.0000 Uani D
C8 C 0.6696(4) 0.6562(3) -0.2732(5) 0.0311 1.0000 Uani D
C9 C 0.6390(3) 0.5974(3) -0.2774(6) 0.0296 1.0000 Uani D
C10 C 0.6126(3) 0.5756(3) -0.1527(7) 0.0446 1.0000 Uani D
C11 C 0.5846(3) 0.5203(4) -0.1538(9) 0.0584 1.0000 Uani D
C12 C 0.5825(4) 0.4882(3) -0.2799(10) 0.0680 1.0000 Uani D
C13 C 0.6081(4) 0.5096(4) -0.4047(9) 0.0588 1.0000 Uani D
C14 C 0.6363(3) 0.5639(3) -0.4045(7) 0.0458 1.0000 Uani D
C15 C 0.7444(3) 0.6547(2) 0.2452(5) 0.0276 1.0000 Uani D
C16 C 0.7444(3) 0.5895(2) 0.2733(6) 0.0319 1.0000 Uani D
C17 C 0.7778(3) 0.5670(3) 0.3858(7) 0.0432 1.0000 Uani D
C18 C 0.7781(4) 0.5062(4) 0.4161(8) 0.0622 1.0000 Uani D
C19 C 0.7443(4) 0.4692(3) 0.3326(9) 0.0630 1.0000 Uani D
C20 C 0.7107(4) 0.4910(3) 0.2201(8) 0.0555 1.0000 Uani D
C21 C 0.7107(3) 0.5513(3) 0.1896(7) 0.0466 1.0000 Uani D
C22 C 0.8683(4) 0.7532(3) 0.1515(8) 0.0433 1.0000 Uani D
C23 C 0.9427(6) 0.7652(5) 0.3378(13) 0.0851 1.0000 Uani D
C24 C 0.9124(5) 0.6659(4) 0.2528(9) 0.0527 1.0000 Uani D
H231 H 0.9250 0.8039 0.3474 0.1022 1.0000 Uiso .
H232 H 0.9822 0.7696 0.2982 0.1022 1.0000 Uiso .
H233 H 0.9451 0.7466 0.4312 0.1022 1.0000 Uiso .
H241 H 0.8874 0.6472 0.1815 0.0634 1.0000 Uiso .
H242 H 0.9530 0.6541 0.2365 0.0634 1.0000 Uiso .
H243 H 0.9002 0.6535 0.3484 0.0634 1.0000 Uiso .
H31 H 0.9372 0.6245 -0.3289 0.0660 1.0000 Uiso .
H41 H 0.9876 0.5511 -0.2018 0.0818 1.0000 Uiso .
H51 H 0.9422 0.5054 -0.0079 0.0664 1.0000 Uiso .
H61 H 0.8479 0.5326 0.0610 0.0577 1.0000 Uiso .
H71 H 0.7989 0.6071 -0.0614 0.0459 1.0000 Uiso .
H101 H 0.6135 0.5979 -0.0675 0.0535 1.0000 Uiso .
H111 H 0.5674 0.5053 -0.0692 0.0701 1.0000 Uiso .
H121 H 0.5636 0.4514 -0.2811 0.0816 1.0000 Uiso .
H131 H 0.6063 0.4874 -0.4899 0.0706 1.0000 Uiso .
H141 H 0.6535 0.5782 -0.4896 0.0549 1.0000 Uiso .
H171 H 0.8006 0.5926 0.4425 0.0518 1.0000 Uiso .
H181 H 0.8009 0.4912 0.4921 0.0747 1.0000 Uiso .
H191 H 0.7441 0.4287 0.3522 0.0756 1.0000 Uiso .
H201 H 0.6878 0.4652 0.1642 0.0667 1.0000 Uiso .
H211 H 0.6880 0.5660 0.1130 0.0559 1.0000 Uiso .
H221 H 0.8652 0.7944 0.1501 0.0519 1.0000 Uiso .

loop_
_atom_site_aniso_label
_atom_site_aniso_U_11
_atom_site_aniso_U_22
_atom_site_aniso_U_33
_atom_site_aniso_U_23
_atom_site_aniso_U_13
_atom_site_aniso_U_12
Gd1 0.0281(2) 0.0225(2) 0.01436(16) 0.00131(10) 0.00027(10) 0.0023(2)
O1 0.031(3) 0.028(3) 0.0237(19) -0.0011(18) -0.0002(19) 0.007(4)
O2 0.038(3) 0.046(3) 0.026(2) 0.002(2) 0.002(2) 0.009(4)
O3 0.038(3) 0.037(3) 0.026(2) -0.005(2) -0.002(2) -0.001(4)
O4 0.046(3) 0.042(3) 0.025(2) 0.002(2) 0.003(2) -0.012(4)
O5 0.049(3) 0.036(3) 0.023(2) 0.006(2) -0.004(2) -0.004(4)
O6 0.053(4) 0.028(3) 0.023(2) -0.0027(19) 0.003(2) 0.000(4)
O7 0.030(3) 0.047(4) 0.030(2) -0.001(2) -0.004(2) 0.004(4)
N1 0.036(4) 0.059(5) 0.039(4) 0.005(3) -0.008(3) -0.005(6)
C1 0.030(4) 0.032(4) 0.024(3) 0.001(3) 0.001(3) 0.017(5)
C2 0.032(4) 0.032(4) 0.027(3) -0.001(3) 0.001(3) 0.010(5)
C3 0.052(6) 0.056(7) 0.056(5) 0.022(5) 0.016(4) 0.030(8)
C4 0.054(7) 0.062(7) 0.088(7) 0.023(6) 0.012(6) 0.039(9)
C5 0.064(7) 0.045(6) 0.058(5) 0.014(4) -0.006(5) 0.012(8)
C6 0.061(6) 0.042(5) 0.041(4) 0.011(4) 0.009(4) 0.013(8)
C7 0.045(5) 0.038(4) 0.032(3) 0.008(3) 0.010(3) 0.019(6)
C8 0.037(4) 0.030(4) 0.026(3) 0.002(3) -0.003(3) -0.002(5)
C9 0.025(4) 0.026(4) 0.038(3) 0.001(3) -0.002(3) -0.011(5)
C10 0.048(5) 0.041(5) 0.045(4) 0.003(3) 0.013(4) -0.010(7)
C11 0.057(7) 0.042(5) 0.076(6) 0.004(5) 0.025(6) -0.014(8)
C12 0.058(7) 0.046(6) 0.100(8) 0.002(6) 0.009(7) -0.020(9)
C13 0.054(7) 0.055(6) 0.068(6) -0.010(5) -0.002(5) -0.014(9)
C14 0.051(6) 0.047(5) 0.040(4) -0.005(4) -0.007(4) -0.016(7)
C15 0.040(4) 0.022(3) 0.021(3) 0.001(2) -0.001(2) 0.015(5)
C16 0.046(5) 0.026(4) 0.025(3) 0.001(3) 0.005(3) 0.003(5)
C17 0.062(6) 0.030(4) 0.038(4) 0.008(3) -0.009(4) 0.012(6)
C18 0.089(9) 0.048(6) 0.049(5) 0.020(4) -0.004(5) 0.015(9)
C19 0.102(11) 0.029(4) 0.058(5) 0.007(4) 0.002(6) 0.004(8)
C20 0.077(8) 0.032(5) 0.057(5) -0.006(4) 0.008(6) -0.015(8)
C21 0.060(6) 0.043(5) 0.036(4) -0.002(3) 0.000(4) -0.013(7)
C22 0.041(5) 0.053(6) 0.036(4) 0.002(4) 0.002(3) 0.006(7)
C23 0.087(9) 0.095(10) 0.073(7) 0.001(7) -0.045(7) -0.033(12)
C24 0.050(6) 0.057(6) 0.051(5) 0.005(4) -0.007(4) 0.028(8)

loop_
_atom_type_symbol
_atom_type_scat_dispersion_real
_atom_type_scat_dispersion_imag
_atom_type_scat_Cromer_Mann_a1
_atom_type_scat_Cromer_Mann_b1
_atom_type_scat_Cromer_Mann_a2
_atom_type_scat_Cromer_Mann_b2
_atom_type_scat_Cromer_Mann_a3
_atom_type_scat_Cromer_Mann_b3
_atom_type_scat_Cromer_Mann_a4
_atom_type_scat_Cromer_Mann_b4
_atom_type_scat_Cromer_Mann_c
_atom_type_scat_source
C 0.0010 0.0010 2.3100 20.8439 1.0200 10.2075 1.5886 0.5687 0.8650 51.6512 0.2156 'International Tables Vol C 4.2.6.8 and 6.1.1.4'
H 0.0000 0.0000 0.4930 10.5109 0.3229 26.1257 0.1402 3.1424 0.0408 57.7998 0.0030 'International Tables Vol C 4.2.6.8 and 6.1.1.4'
N 0.0020 0.0010 12.2126 0.0057 3.1322 9.8933 2.0125 28.9975 1.1663 0.5826 -11.5290 'International Tables Vol C 4.2.6.8 and 6.1.1.4'
O 0.0040 0.0030 3.0485 13.2771 2.2868 5.7011 1.5463 0.3239 0.8670 32.9089 0.2508 'International Tables Vol C 4.2.6.8 and 6.1.1.4'
Gd -0.5090 2.0340 25.0709 2.2534 19.0798 0.1820 13.8518 12.9331 3.5454 101.3980 2.4196 'International Tables Vol C 4.2.6.8 and 6.1.1.4'

loop_
_geom_angle_atom_site_label_1
_geom_angle_site_symmetry_1
_geom_angle_atom_site_label_2
_geom_angle_atom_site_label_3
_geom_angle_site_symmetry_3
_geom_angle
_geom_angle_publ_flag
O1 5_664 Gd1 O2 5_664 51.31(14) yes
O1 5_664 Gd1 O4 5_664 68.08(17) yes
O2 5_664 Gd1 O4 5_664 91.4(2) yes
O1 5_664 Gd1 O6 5_665 113.59(17) yes
O2 5_664 Gd1 O6 5_665 74.83(19) yes
O4 5_664 Gd1 O6 5_665 79.14(18) yes
O1 5_664 Gd1 O1 . 73.81(19) yes
O2 5_664 Gd1 O1 . 122.85(15) yes
O4 5_664 Gd1 O1 . 80.52(19) yes
O6 5_665 Gd1 O1 . 153.3(2) yes
O1 5_664 Gd1 O3 . 72.55(17) yes
O2 5_664 Gd1 O3 . 76.73(19) yes
O4 5_664 Gd1 O3 . 137.01(15) yes
O6 5_665 Gd1 O3 . 134.0(2) yes
O1 . Gd1 O3 . 72.45(18) yes
O1 5_664 Gd1 O5 . 145.50(18) yes
O2 5_664 Gd1 O5 . 113.00(19) yes
O4 5_664 Gd1 O5 . 146.25(19) yes
O6 5_665 Gd1 O5 . 85.05(17) yes
O1 . Gd1 O5 . 102.91(18) yes
O1 5_664 Gd1 O7 . 134.44(17) yes
O2 5_664 Gd1 O7 . 154.71(19) yes
O4 5_664 Gd1 O7 . 74.0(2) yes
O6 5_665 Gd1 O7 . 82.0(2) yes
O1 . Gd1 O7 . 75.89(17) yes
O3 . Gd1 O5 . 73.78(17) yes
O3 . Gd1 O7 . 127.9(2) yes
O5 . Gd1 O7 . 74.4(2) yes
Gd1 5_664 O1 Gd1 . 106.19(19) yes
Gd1 5_664 O1 C1 . 91.8(3) yes
Gd1 . O1 C1 . 158.5(4) yes
Gd1 5_664 O2 C1 . 95.2(4) yes
Gd1 . O3 C8 . 136.4(5) yes
Gd1 5_664 O4 C8 . 136.6(4) yes
Gd1 . O5 C15 . 134.9(5) yes
Gd1 5_665 O6 C15 . 155.7(6) yes
Gd1 . O7 C22 . 130.4(5) yes
C22 . N1 C23 . 121.5(6) yes
C22 . N1 C24 . 120.7(5) yes
C23 . N1 C24 . 117.5(6) yes
O1 . C1 O2 . 120.8(5) yes
O1 . C1 C2 . 118.4(4) yes
O2 . C1 C2 . 120.7(4) yes
C1 . C2 C3 . 119.5(5) yes
C1 . C2 C7 . 121.7(4) yes
C3 . C2 C7 . 118.8(5) yes
C2 . C3 C4 . 121.0(5) yes
C2 . C3 H31 . 119.5 no
C4 . C3 H31 . 119.5 no
C3 . C4 C5 . 119.2(6) yes
C3 . C4 H41 . 120.4 no
C5 . C4 H41 . 120.4 no
C4 . C5 C6 . 120.5(6) yes
C4 . C5 H51 . 119.7 no
C6 . C5 H51 . 119.7 no
C5 . C6 C7 . 120.1(5) yes
C5 . C6 H61 . 120.0 no
C7 . C6 H61 . 120.0 no
C2 . C7 C6 . 120.5(5) yes
C2 . C7 H71 . 119.8 no
C6 . C7 H71 . 119.8 no
O4 . C8 O3 . 123.3(5) yes
O4 . C8 C9 . 117.1(4) yes
O3 . C8 C9 . 119.6(4) yes
C8 . C9 C10 . 119.5(4) yes
C8 . C9 C14 . 121.6(4) yes
C10 . C9 C14 . 119.0(5) yes
C9 . C10 C11 . 120.4(5) yes
C9 . C10 H101 . 119.8 no
C11 . C10 H101 . 119.8 no
C10 . C11 C12 . 119.5(6) yes
C10 . C11 H111 . 120.3 no
C12 . C11 H111 . 120.3 no
C11 . C12 C13 . 120.7(6) yes
C11 . C12 H121 . 119.6 no
C13 . C12 H121 . 119.7 no
C12 . C13 C14 . 120.3(6) yes
C12 . C13 H131 . 119.8 no
C14 . C13 H131 . 119.9 no
C9 . C14 C13 . 120.2(5) yes
C9 . C14 H141 . 119.9 no
C13 . C14 H141 . 119.9 no
O5 . C15 O6 . 122.6(5) yes
O5 . C15 C16 . 117.5(4) yes
O6 . C15 C16 . 119.8(4) yes
C15 . C16 C17 . 119.5(4) yes
C15 . C16 C21 . 121.2(4) yes
C17 . C16 C21 . 119.3(5) yes
C16 . C17 C18 . 120.8(5) yes
C16 . C17 H171 . 119.6 no
C18 . C17 H171 . 119.6 no
C17 . C18 C19 . 119.0(5) yes
C17 . C18 H181 . 120.5 no
C19 . C18 H181 . 120.5 no
C18 . C19 C20 . 120.9(5) yes
C18 . C19 H191 . 119.6 no
C20 . C19 H191 . 119.5 no
C19 . C20 C21 . 120.1(6) yes
C19 . C20 H201 . 120.0 no
C21 . C20 H201 . 120.0 no
C20 . C21 C16 . 119.8(5) yes
C20 . C21 H211 . 120.1 no
C16 . C21 H211 . 120.1 no
N1 . C22 O7 . 124.1(6) yes
N1 . C22 H221 . 117.9 no
O7 . C22 H221 . 117.9 no
N1 . C23 H231 . 109.5 no
N1 . C23 H232 . 109.3 no
H231 . C23 H232 . 109.1 no
N1 . C23 H233 . 109.9 no
H231 . C23 H233 . 109.7 no
H232 . C23 H233 . 109.4 no
N1 . C24 H241 . 109.5 no
N1 . C24 H242 . 109.7 no
H241 . C24 H242 . 109.2 no
N1 . C24 H243 . 109.8 no
H241 . C24 H243 . 109.2 no
H242 . C24 H243 . 109.5 no

loop_
_geom_bond_atom_site_label_1
_geom_bond_atom_site_label_2
_geom_bond_site_symmetry_2
_geom_bond_distance
_geom_bond_publ_flag
Gd1 O1 5_664 2.557(5) yes
Gd1 O2 5_664 2.501(6) yes
Gd1 O4 5_664 2.356(5) yes
Gd1 O6 5_665 2.297(4) yes
Gd1 O1 . 2.321(4) yes
Gd1 O3 . 2.386(5) yes
Gd1 O5 . 2.344(5) yes
Gd1 O7 . 2.404(5) yes
O1 C1 . 1.273(6) yes
O2 C1 . 1.246(6) yes
O3 C8 . 1.252(6) yes
O4 C8 . 1.279(6) yes
O5 C15 . 1.275(6) yes
O6 C15 . 1.246(6) yes
O7 C22 . 1.259(7) yes
N1 C22 . 1.313(7) yes
N1 C23 . 1.446(8) yes
N1 C24 . 1.434(8) yes
C1 C2 . 1.490(6) yes
C2 C3 . 1.372(7) yes
C2 C7 . 1.380(7) yes
C3 C4 . 1.389(8) yes
C3 H31 . 0.930 no
C4 C5 . 1.363(8) yes
C4 H41 . 0.930 no
C5 C6 . 1.371(8) yes
C5 H51 . 0.930 no
C6 C7 . 1.373(7) yes
C6 H61 . 0.930 no
C7 H71 . 0.930 no
C8 C9 . 1.491(6) yes
C9 C10 . 1.380(7) yes
C9 C14 . 1.392(7) yes
C10 C11 . 1.396(8) yes
C10 H101 . 0.930 no
C11 C12 . 1.365(8) yes
C11 H111 . 0.930 no
C12 C13 . 1.369(8) yes
C12 H121 . 0.930 no
C13 C14 . 1.375(8) yes
C13 H131 . 0.930 no
C14 H141 . 0.930 no
C15 C16 . 1.488(6) yes
C16 C17 . 1.375(7) yes
C16 C21 . 1.379(7) yes
C17 C18 . 1.394(7) yes
C17 H171 . 0.930 no
C18 C19 . 1.363(8) yes
C18 H181 . 0.930 no
C19 C20 . 1.371(8) yes
C19 H191 . 0.930 no
C20 C21 . 1.386(7) yes
C20 H201 . 0.930 no
C21 H211 . 0.930 no
C22 H221 . 0.930 no
C23 H231 . 0.960 no
C23 H232 . 0.964 no
C23 H233 . 0.956 no
C24 H241 . 0.961 no
C24 H242 . 0.963 no
C24 H243 . 0.960 no
